data_7708195
loop_
_publ_author_name
'Trevisan, Gianmarco'
'Vitali, Valentina'
'Tubaro, Cristina'
'Graiff, Claudia'
'Marchenko, Anatolyi'
'Koidan, Georgyi'
'Hurieva, Anastasiya'
'Kostyuk, Aleksandr'
'Mauceri, Matteo'
'Rizzolio, Flavio'
'Accorsi, Gianluca'
'Biffis, Andrea'

_publ_section_title
;
 Dinuclear gold(I) complexes with N-phosphanyl, N-heterocyclic carbene
 ligands: synthetic strategies, luminescence properties and anticancer
 activity
;
_journal_name_full 'Dalton Transactions'
_journal_paper_doi 10.1039/D1DT02444B
_journal_year 2021
_chemical_formula_sum 'C42 H64 Au2 F6 N6 O6 P2 S2'
_chemical_formula_weight 1382.98
_space_group_crystal_system monoclinic
_space_group_IT_number 15
_space_group_name_Hall '-C 2yc'
_space_group_name_H-M_alt 'C 1 2/c 1'
_atom_sites_solution_hydrogens geom
_audit_creation_method SHELXL-2014/7
_audit_update_record
;
2021-07-16 deposited with the CCDC.	2021-09-06 downloaded from the CCDC.
;
_cell_angle_alpha 90
_cell_angle_beta 113.3000(10)
_cell_angle_gamma 90
_cell_formula_units_Z 4
_cell_length_a 22.6598(8)
_cell_length_b 9.4901(3)
_cell_length_c 26.2429(13)
_cell_measurement_reflns_used 999
_cell_measurement_temperature 293(2)
_cell_measurement_theta_max 19
_cell_measurement_theta_min 5
_cell_volume 5183.1(4)
_computing_cell_refinement 'APEX-II (2008)'
_computing_data_collection 'APEX-II (2008)'
_computing_data_reduction 'SAINT (2008)'
_computing_molecular_graphics 'Mercury CSD 3.5'
_computing_publication_material 'PARST M. Nardelli, J.Appl.Crystallogr.1995,28,659'
_computing_structure_refinement 'SHELXL-2014/7 (Sheldrick, 2014)'
_computing_structure_solution 'SHELXS-97 (Sheldrick, 2008)'
_diffrn_ambient_temperature 293(2)
_diffrn_measured_fraction_theta_full 1.000
_diffrn_measured_fraction_theta_max 0.997
_diffrn_measurement_device_type 'Bruker APEX II'
_diffrn_measurement_method omega-scan
_diffrn_radiation_type MoK\a
_diffrn_radiation_wavelength 0.71073
_diffrn_reflns_av_R_equivalents 0.1429
_diffrn_reflns_av_unetI/netI 0.1016
_diffrn_reflns_Laue_measured_fraction_full 1.000
_diffrn_reflns_Laue_measured_fraction_max 0.997
_diffrn_reflns_limit_h_max 28
_diffrn_reflns_limit_h_min -28
_diffrn_reflns_limit_k_max 12
_diffrn_reflns_limit_k_min -11
_diffrn_reflns_limit_l_max 33
_diffrn_reflns_limit_l_min -33
_diffrn_reflns_number 28638
_diffrn_reflns_point_group_measured_fraction_full 1.000
_diffrn_reflns_point_group_measured_fraction_max 0.997
_diffrn_reflns_theta_full 25.242
_diffrn_reflns_theta_max 26.794
_diffrn_reflns_theta_min 1.690
_diffrn_source 'fine-focus sealed tube'
_exptl_absorpt_coefficient_mu 5.867
_exptl_absorpt_correction_T_max 0.7333
_exptl_absorpt_correction_T_min 0.2988
_exptl_absorpt_correction_type multi-scan
_exptl_absorpt_process_details 'Bruker APEX II SADABS, 2008'
_exptl_crystal_density_diffrn 1.772
_exptl_crystal_density_meas ?
_exptl_crystal_description prism
_exptl_crystal_F_000 2720
_exptl_crystal_size_max 0.17
_exptl_crystal_size_mid 0.16
_exptl_crystal_size_min 0.15
_refine_diff_density_max 1.167
_refine_diff_density_min -4.518
_refine_diff_density_rms 0.422
_refine_ls_extinction_method none
_refine_ls_goodness_of_fit_ref 1.081
_refine_ls_hydrogen_treatment constr
_refine_ls_matrix_type full
_refine_ls_number_parameters 305
_refine_ls_number_reflns 5519
_refine_ls_number_restraints 0
_refine_ls_restrained_S_all 1.081
_refine_ls_R_factor_all 0.0805
_refine_ls_R_factor_gt 0.0637
_refine_ls_shift/su_max 0.003
_refine_ls_shift/su_mean 0.000
_refine_ls_structure_factor_coef Fsqd
_refine_ls_weighting_details 'w=1/[\s^2^(Fo^2^)+(0.0826P)^2^] where P=(Fo^2^+2Fc^2^)/3'
_refine_ls_weighting_scheme calc
_refine_ls_wR_factor_gt 0.1570
_refine_ls_wR_factor_ref 0.1670
_reflns_Friedel_coverage 0.000
_reflns_number_gt 4264
_reflns_number_total 5519
_reflns_threshold_expression 'I > 2\s(I)'
_cod_data_source_file d1dt02444b2.cif
_cod_data_source_block shelx_CCDC2
_cod_depositor_comments
;
The following automatic conversions were performed:

data item '_exptl_crystal_density_meas' value 'not measured' was
changed to '?' -- the value is perceived as not measured.

Automatic conversion script
Id: cif_fix_values 7556 2019-12-06 15:28:31Z antanas 
;
_cod_original_sg_symbol_H-M 'C 2/c'
_cod_database_code 7708195
_shelx_shelxl_version_number 2014/7
_shelx_space_group_comment
;
The symmetry employed for this shelxl refinement is uniquely defined
by the following loop, which should always be used as a source of
symmetry information in preference to the above space-group names.
They are only intended as comments.
;

loop_
_space_group_symop_operation_xyz
'x, y, z'
'-x, y, -z+1/2'
'x+1/2, y+1/2, z'
'-x+1/2, y+1/2, -z+1/2'
'-x, -y, -z'
'x, -y, z-1/2'
'-x+1/2, -y+1/2, -z'
'x+1/2, -y+1/2, z-1/2'

loop_
_atom_site_label
_atom_site_type_symbol
_atom_site_fract_x
_atom_site_fract_y
_atom_site_fract_z
_atom_site_U_iso_or_equiv
_atom_site_adp_type
_atom_site_occupancy
_atom_site_site_symmetry_order
_atom_site_calc_flag
_atom_site_refinement_flags_posn
_atom_site_refinement_flags_adp
_atom_site_refinement_flags_occupancy
_atom_site_disorder_assembly
_atom_site_disorder_group
C1 C 0.4861(6) 0.2768(13) 0.9352(4) 0.048(3) Uani 1 1 d . . . . .
H1 H 0.4627 0.3596 0.9233 0.058 Uiso 1 1 calc R U . . .
C2 C 0.5363(7) 0.2698(17) 0.9859(5) 0.064(4) Uani 1 1 d . . . . .
H2 H 0.5460 0.3499 1.0082 0.077 Uiso 1 1 calc R U . . .
C3 C 0.5729(7) 0.1524(17) 1.0058(6) 0.069(4) Uani 1 1 d . . . . .
H3 H 0.6065 0.1508 1.0406 0.082 Uiso 1 1 calc R U . . .
C4 C 0.5574(6) 0.0348(16) 0.9711(5) 0.060(3) Uani 1 1 d . . . . .
H4 H 0.5821 -0.0464 0.9827 0.072 Uiso 1 1 calc R U . . .
C5 C 0.5055(5) 0.0355(12) 0.9190(4) 0.042(2) Uani 1 1 d . . . . .
H5 H 0.4948 -0.0446 0.8968 0.051 Uiso 1 1 calc R U . . .
C6 C 0.4710(5) 0.1587(10) 0.9020(4) 0.030(2) Uani 1 1 d . . . . .
C7 C 0.3536(5) 0.1603(13) 0.8539(4) 0.046(3) Uani 1 1 d . . . . .
H7A H 0.3431 0.2538 0.8627 0.055 Uiso 1 1 calc R U . . .
H7B H 0.3560 0.0972 0.8837 0.055 Uiso 1 1 calc R U . . .
C8 C 0.3027(5) 0.1108(13) 0.8003(4) 0.040(2) Uani 1 1 d . . . . .
H8A H 0.3085 0.0117 0.7945 0.047 Uiso 1 1 calc R U . . .
H8B H 0.2604 0.1234 0.8007 0.047 Uiso 1 1 calc R U . . .
C9 C 0.3089(5) 0.1976(11) 0.7548(4) 0.034(2) Uani 1 1 d . . . . .
H9A H 0.2754 0.1721 0.7194 0.041 Uiso 1 1 calc R U . . .
H9B H 0.3043 0.2967 0.7614 0.041 Uiso 1 1 calc R U . . .
C10 C 0.4255(5) 0.1647(9) 0.8015(4) 0.029(2) Uani 1 1 d . . . . .
C11 C 0.3443(5) -0.0302(10) 0.6651(4) 0.034(2) Uani 1 1 d . . . . .
C12 C 0.3916(7) -0.1336(12) 0.7063(6) 0.067(4) Uani 1 1 d . . . . .
H12A H 0.3730 -0.2262 0.7006 0.101 Uiso 1 1 calc R U . . .
H12B H 0.4006 -0.1036 0.7435 0.101 Uiso 1 1 calc R U . . .
H12C H 0.4308 -0.1358 0.7004 0.101 Uiso 1 1 calc R U . . .
C13 C 0.2771(6) -0.0619(14) 0.6634(5) 0.060(3) Uani 1 1 d . . . . .
H13A H 0.2469 0.0046 0.6395 0.090 Uiso 1 1 calc R U . . .
H13B H 0.2779 -0.0546 0.7002 0.090 Uiso 1 1 calc R U . . .
H13C H 0.2646 -0.1556 0.6496 0.090 Uiso 1 1 calc R U . . .
C14 C 0.3447(7) -0.0589(15) 0.6087(5) 0.065(4) Uani 1 1 d . . . . .
H14A H 0.3426 -0.1587 0.6022 0.097 Uiso 1 1 calc R U . . .
H14B H 0.3835 -0.0221 0.6072 0.097 Uiso 1 1 calc R U . . .
H14C H 0.3083 -0.0143 0.5807 0.097 Uiso 1 1 calc R U . . .
C15 C 0.3311(5) 0.2992(11) 0.6421(4) 0.036(2) Uani 1 1 d . . . . .
C16 C 0.3573(7) 0.4310(12) 0.6754(5) 0.061(4) Uani 1 1 d . . . . .
H16A H 0.3391 0.5121 0.6528 0.092 Uiso 1 1 calc R U . . .
H16B H 0.4032 0.4328 0.6875 0.092 Uiso 1 1 calc R U . . .
H16C H 0.3462 0.4319 0.7072 0.092 Uiso 1 1 calc R U . . .
C17 C 0.3500(7) 0.2973(15) 0.5921(5) 0.062(4) Uani 1 1 d . . . . .
H17A H 0.3460 0.2032 0.5777 0.093 Uiso 1 1 calc R U . . .
H17B H 0.3937 0.3282 0.6035 0.093 Uiso 1 1 calc R U . . .
H17C H 0.3222 0.3592 0.5639 0.093 Uiso 1 1 calc R U . . .
C18 C 0.2579(5) 0.2965(15) 0.6216(5) 0.062(4) Uani 1 1 d . . . . .
H18A H 0.2406 0.3841 0.6035 0.094 Uiso 1 1 calc R U . . .
H18B H 0.2460 0.2834 0.6526 0.094 Uiso 1 1 calc R U . . .
H18C H 0.2411 0.2203 0.5958 0.094 Uiso 1 1 calc R U . . .
C19 C 0.5350(6) 0.6155(15) 0.6569(6) 0.056(3) Uani 1 1 d . . . . .
C20 C 0.1523(10) 0.134(2) 0.0088(8) 0.105(6) Uani 1 1 d . . . . .
H20A H 0.1625 0.0940 -0.0204 0.158 Uiso 1 1 calc R U . . .
H20B H 0.1075 0.1577 -0.0054 0.158 Uiso 1 1 calc R U . . .
H20C H 0.1619 0.0673 0.0384 0.158 Uiso 1 1 calc R U . . .
C21 C 0.1881(8) 0.253(2) 0.0283(6) 0.071(4) Uani 1 1 d . . . . .
N1 N 0.3733(4) 0.1719(8) 0.7533(3) 0.0277(17) Uani 1 1 d . . . . .
N2 N 0.4169(4) 0.1632(8) 0.8484(3) 0.0298(18) Uani 1 1 d . . . . .
N3 N 0.2174(10) 0.3505(17) 0.0440(7) 0.100(5) Uani 1 1 d . . . . .
O1 O 0.6144(5) 0.5589(11) 0.6124(4) 0.076(3) Uani 1 1 d . . . . .
O2 O 0.6553(5) 0.5957(18) 0.7107(5) 0.115(5) Uani 1 1 d . . . . .
O3 O 0.6201(7) 0.7854(12) 0.6532(6) 0.114(5) Uani 1 1 d . . . . .
F1 F 0.5219(6) 0.6966(14) 0.6907(6) 0.139(5) Uani 1 1 d . . . . .
F2 F 0.4900(5) 0.6412(14) 0.6101(6) 0.146(6) Uani 1 1 d . . . . .
F3 F 0.5233(5) 0.4868(9) 0.6647(5) 0.108(3) Uani 1 1 d . . . . .
P1 P 0.37733(11) 0.1492(2) 0.68849(9) 0.0232(5) Uani 1 1 d . . . . .
S1 S 0.61532(14) 0.6396(3) 0.65901(12) 0.0454(7) Uani 1 1 d . . . . .
Au Au 0.48105(2) 0.15566(3) 0.69323(2) 0.02298(15) Uani 1 1 d . . . . .

loop_
_atom_site_aniso_label
_atom_site_aniso_U_11
_atom_site_aniso_U_22
_atom_site_aniso_U_33
_atom_site_aniso_U_23
_atom_site_aniso_U_13
_atom_site_aniso_U_12
C1 0.062(8) 0.042(7) 0.040(6) -0.002(5) 0.021(6) 0.003(6)
C2 0.066(9) 0.081(10) 0.036(6) -0.013(7) 0.010(6) -0.020(8)
C3 0.061(9) 0.104(13) 0.050(8) 0.016(8) 0.033(7) 0.003(8)
C4 0.046(7) 0.084(10) 0.044(6) 0.018(7) 0.012(6) 0.023(7)
C5 0.046(6) 0.048(7) 0.031(5) 0.008(5) 0.014(5) 0.010(5)
C6 0.028(5) 0.039(6) 0.025(5) -0.002(4) 0.013(4) -0.001(4)
C7 0.031(6) 0.077(9) 0.037(6) 0.006(5) 0.021(5) 0.007(5)
C8 0.030(5) 0.054(7) 0.044(6) -0.003(5) 0.025(5) -0.004(5)
C9 0.032(5) 0.038(6) 0.038(5) 0.001(4) 0.020(5) 0.005(4)
C10 0.037(6) 0.019(5) 0.042(6) 0.000(4) 0.026(5) 0.003(4)
C11 0.039(5) 0.028(5) 0.040(5) -0.002(4) 0.019(5) -0.006(4)
C12 0.073(10) 0.032(7) 0.084(10) 0.009(6) 0.017(8) 0.012(6)
C13 0.057(8) 0.058(9) 0.076(8) -0.017(7) 0.039(7) -0.021(6)
C14 0.077(9) 0.069(10) 0.067(8) -0.037(7) 0.047(7) -0.033(7)
C15 0.032(5) 0.032(5) 0.038(5) 0.010(4) 0.008(4) 0.001(4)
C16 0.081(10) 0.029(7) 0.063(8) 0.003(5) 0.017(7) -0.002(6)
C17 0.077(9) 0.068(9) 0.041(6) 0.033(6) 0.024(6) 0.028(7)
C18 0.036(6) 0.080(9) 0.065(8) 0.030(7) 0.012(6) 0.029(6)
C19 0.039(7) 0.058(8) 0.068(8) -0.015(7) 0.017(6) -0.009(6)
C20 0.099(15) 0.115(17) 0.088(13) -0.015(11) 0.023(11) 0.008(12)
C21 0.075(11) 0.084(13) 0.048(8) 0.000(8) 0.019(7) 0.034(9)
N1 0.020(4) 0.037(5) 0.025(4) 0.001(3) 0.008(3) 0.002(3)
N2 0.033(5) 0.032(5) 0.029(4) -0.005(3) 0.017(4) 0.000(3)
N3 0.123(15) 0.097(14) 0.088(11) 0.002(9) 0.050(11) 0.023(10)
O1 0.088(7) 0.085(8) 0.068(6) -0.014(5) 0.046(5) -0.001(6)
O2 0.062(7) 0.208(14) 0.065(7) 0.046(8) 0.014(6) 0.021(8)
O3 0.136(11) 0.051(7) 0.181(13) -0.024(8) 0.092(10) -0.048(7)
F1 0.104(8) 0.169(11) 0.182(12) -0.120(10) 0.097(9) -0.063(8)
F2 0.053(6) 0.192(14) 0.140(11) 0.029(8) -0.016(7) 0.022(6)
F3 0.114(8) 0.060(6) 0.191(10) -0.013(6) 0.105(8) -0.034(5)
P1 0.0219(12) 0.0251(12) 0.0211(11) 0.0000(9) 0.0068(10) -0.0017(8)
S1 0.0360(15) 0.0519(18) 0.0433(15) 0.0004(12) 0.0103(13) -0.0036(12)
Au 0.0222(2) 0.0269(2) 0.0201(2) -0.00064(13) 0.00860(16) -0.00178(13)

loop_
_atom_type_symbol
_atom_type_description
_atom_type_scat_dispersion_real
_atom_type_scat_dispersion_imag
_atom_type_scat_source
C C 0.0033 0.0016 'International Tables Vol C Tables 4.2.6.8 and 6.1.1.4'
H H 0.0000 0.0000 'International Tables Vol C Tables 4.2.6.8 and 6.1.1.4'
N N 0.0061 0.0033 'International Tables Vol C Tables 4.2.6.8 and 6.1.1.4'
O O 0.0106 0.0060 'International Tables Vol C Tables 4.2.6.8 and 6.1.1.4'
F F 0.0171 0.0103 'International Tables Vol C Tables 4.2.6.8 and 6.1.1.4'
P P 0.1023 0.0942 'International Tables Vol C Tables 4.2.6.8 and 6.1.1.4'
S S 0.1246 0.1234 'International Tables Vol C Tables 4.2.6.8 and 6.1.1.4'
Au Au -2.0133 8.8022 'International Tables Vol C Tables 4.2.6.8 and 6.1.1.4'

loop_
_geom_angle_atom_site_label_1
_geom_angle_atom_site_label_2
_geom_angle_atom_site_label_3
_geom_angle
_geom_angle_site_symmetry_1
_geom_angle_site_symmetry_3
_geom_angle_publ_flag
C2 C1 C6 118.6(12) . . ?
C2 C1 H1 120.7 . . ?
C6 C1 H1 120.7 . . ?
C1 C2 C3 123.8(14) . . ?
C1 C2 H2 118.1 . . ?
C3 C2 H2 118.1 . . ?
C2 C3 C4 116.5(13) . . ?
C2 C3 H3 121.7 . . ?
C4 C3 H3 121.7 . . ?
C3 C4 C5 121.9(12) . . ?
C3 C4 H4 119.0 . . ?
C5 C4 H4 119.0 . . ?
C6 C5 C4 117.9(11) . . ?
C6 C5 H5 121.1 . . ?
C4 C5 H5 121.1 . . ?
C1 C6 C5 121.2(10) . . ?
C1 C6 N2 119.4(9) . . ?
C5 C6 N2 119.4(8) . . ?
N2 C7 C8 109.1(8) . . ?
N2 C7 H7A 109.9 . . ?
C8 C7 H7A 109.9 . . ?
N2 C7 H7B 109.9 . . ?
C8 C7 H7B 109.9 . . ?
H7A C7 H7B 108.3 . . ?
C9 C8 C7 107.1(9) . . ?
C9 C8 H8A 110.3 . . ?
C7 C8 H8A 110.3 . . ?
C9 C8 H8B 110.3 . . ?
C7 C8 H8B 110.3 . . ?
H8A C8 H8B 108.6 . . ?
N1 C9 C8 109.4(8) . . ?
N1 C9 H9A 109.8 . . ?
C8 C9 H9A 109.8 . . ?
N1 C9 H9B 109.8 . . ?
C8 C9 H9B 109.8 . . ?
H9A C9 H9B 108.3 . . ?
N2 C10 N1 118.4(9) . . ?
N2 C10 Au 117.5(8) . 2_656 ?
N1 C10 Au 124.1(7) . 2_656 ?
C14 C11 C13 109.1(9) . . ?
C14 C11 C12 107.5(10) . . ?
C13 C11 C12 107.6(10) . . ?
C14 C11 P1 109.3(7) . . ?
C13 C11 P1 117.0(8) . . ?
C12 C11 P1 105.9(7) . . ?
C11 C12 H12A 109.5 . . ?
C11 C12 H12B 109.5 . . ?
H12A C12 H12B 109.5 . . ?
C11 C12 H12C 109.5 . . ?
H12A C12 H12C 109.5 . . ?
H12B C12 H12C 109.5 . . ?
C11 C13 H13A 109.5 . . ?
C11 C13 H13B 109.5 . . ?
H13A C13 H13B 109.5 . . ?
C11 C13 H13C 109.5 . . ?
H13A C13 H13C 109.5 . . ?
H13B C13 H13C 109.5 . . ?
C11 C14 H14A 109.5 . . ?
C11 C14 H14B 109.5 . . ?
H14A C14 H14B 109.5 . . ?
C11 C14 H14C 109.5 . . ?
H14A C14 H14C 109.5 . . ?
H14B C14 H14C 109.5 . . ?
C18 C15 C17 109.3(10) . . ?
C18 C15 C16 110.0(10) . . ?
C17 C15 C16 109.1(10) . . ?
C18 C15 P1 117.4(8) . . ?
C17 C15 P1 105.7(7) . . ?
C16 C15 P1 105.1(7) . . ?
C15 C16 H16A 109.5 . . ?
C15 C16 H16B 109.5 . . ?
H16A C16 H16B 109.5 . . ?
C15 C16 H16C 109.5 . . ?
H16A C16 H16C 109.5 . . ?
H16B C16 H16C 109.5 . . ?
C15 C17 H17A 109.5 . . ?
C15 C17 H17B 109.5 . . ?
H17A C17 H17B 109.5 . . ?
C15 C17 H17C 109.5 . . ?
H17A C17 H17C 109.5 . . ?
H17B C17 H17C 109.5 . . ?
C15 C18 H18A 109.5 . . ?
C15 C18 H18B 109.5 . . ?
H18A C18 H18B 109.5 . . ?
C15 C18 H18C 109.5 . . ?
H18A C18 H18C 109.5 . . ?
H18B C18 H18C 109.5 . . ?
F2 C19 F1 103.5(14) . . ?
F2 C19 F3 101.5(12) . . ?
F1 C19 F3 109.9(13) . . ?
F2 C19 S1 114.6(12) . . ?
F1 C19 S1 113.8(9) . . ?
F3 C19 S1 112.6(10) . . ?
C21 C20 H20A 109.5 . . ?
C21 C20 H20B 109.5 . . ?
H20A C20 H20B 109.5 . . ?
C21 C20 H20C 109.5 . . ?
H20A C20 H20C 109.5 . . ?
H20B C20 H20C 109.5 . . ?
N3 C21 C20 180(2) . . ?
C10 N1 C9 119.2(8) . . ?
C10 N1 P1 122.6(7) . . ?
C9 N1 P1 118.1(6) . . ?
C10 N2 C6 121.5(9) . . ?
C10 N2 C7 126.1(9) . . ?
C6 N2 C7 112.3(7) . . ?
N1 P1 C11 105.3(4) . . ?
N1 P1 C15 107.7(4) . . ?
C11 P1 C15 115.2(4) . . ?
N1 P1 Au 112.8(3) . . ?
C11 P1 Au 108.1(3) . . ?
C15 P1 Au 107.9(3) . . ?
O2 S1 O3 111.1(9) . . ?
O2 S1 O1 117.6(9) . . ?
O3 S1 O1 114.2(7) . . ?
O2 S1 C19 104.8(7) . . ?
O3 S1 C19 103.9(7) . . ?
O1 S1 C19 103.3(6) . . ?
C10 Au P1 178.9(3) 2_656 . ?
C10 Au Au 93.1(3) 2_656 2_656 ?
P1 Au Au 86.18(6) . 2_656 ?

loop_
_geom_bond_atom_site_label_1
_geom_bond_atom_site_label_2
_geom_bond_distance
_geom_bond_site_symmetry_2
_geom_bond_publ_flag
C1 C2 1.370(16) . ?
C1 C6 1.377(14) . ?
C1 H1 0.9300 . ?
C2 C3 1.36(2) . ?
C2 H2 0.9300 . ?
C3 C4 1.394(19) . ?
C3 H3 0.9300 . ?
C4 C5 1.407(15) . ?
C4 H4 0.9300 . ?
C5 C6 1.379(14) . ?
C5 H5 0.9300 . ?
C6 N2 1.455(13) . ?
C7 N2 1.497(13) . ?
C7 C8 1.500(15) . ?
C7 H7A 0.9700 . ?
C7 H7B 0.9700 . ?
C8 C9 1.501(14) . ?
C8 H8A 0.9700 . ?
C8 H8B 0.9700 . ?
C9 N1 1.493(12) . ?
C9 H9A 0.9700 . ?
C9 H9B 0.9700 . ?
C10 N2 1.322(12) . ?
C10 N1 1.349(13) . ?
C10 Au 2.068(10) 2_656 ?
C11 C14 1.510(14) . ?
C11 C13 1.535(14) . ?
C11 C12 1.538(16) . ?
C11 P1 1.864(10) . ?
C12 H12A 0.9600 . ?
C12 H12B 0.9600 . ?
C12 H12C 0.9600 . ?
C13 H13A 0.9600 . ?
C13 H13B 0.9600 . ?
C13 H13C 0.9600 . ?
C14 H14A 0.9600 . ?
C14 H14B 0.9600 . ?
C14 H14C 0.9600 . ?
C15 C18 1.529(14) . ?
C15 C17 1.534(15) . ?
C15 C16 1.507(15) . ?
C15 P1 1.896(10) . ?
C16 H16A 0.9600 . ?
C16 H16B 0.9600 . ?
C16 H16C 0.9600 . ?
C17 H17A 0.9600 . ?
C17 H17B 0.9600 . ?
C17 H17C 0.9600 . ?
C18 H18A 0.9600 . ?
C18 H18B 0.9600 . ?
C18 H18C 0.9600 . ?
C19 F2 1.272(17) . ?
C19 F1 1.293(15) . ?
C19 F3 1.283(15) . ?
C19 S1 1.813(13) . ?
C20 C21 1.37(2) . ?
C20 H20A 0.9600 . ?
C20 H20B 0.9600 . ?
C20 H20C 0.9600 . ?
C21 N3 1.12(2) . ?
N1 P1 1.754(8) . ?
O1 S1 1.437(9) . ?
O2 S1 1.365(10) . ?
O3 S1 1.401(11) . ?
P1 Au 2.305(2) . ?
Au C10 2.068(10) 2_656 ?
Au Au 2.7553(6) 2_656 ?
